data_7718519
loop_
_publ_author_name
'Kukreti, Prashant'
'Chauhan, Rahul'
'Hitomi, Yutaka'
'Ghosh, Kaushik'

_publ_section_title
;
 Regiospecific arene C-H self-hydroxylation in pentadentate ligand
 <i>via</i> activation of atmospheric dioxygen utilizing Co(II) precursors
 under ambient reaction conditions: experimental and DFT optimized
 studies.
;
_journal_issue 19
_journal_name_full 'Dalton transactions (Cambridge, England : 2003)'
_journal_page_first 7707
_journal_page_last 7717
_journal_paper_doi 10.1039/d4dt03244f
_journal_volume 54
_journal_year 2025
_chemical_formula_moiety 'C26 H24 N6 O'
_chemical_formula_sum 'C26 H24 N6 O'
_chemical_formula_weight 436.51
_space_group_crystal_system orthorhombic
_space_group_IT_number 61
_space_group_name_Hall '-P 2ac 2ab'
_space_group_name_H-M_alt 'P b c a'
_atom_sites_solution_hydrogens mixed
_atom_sites_solution_primary dual
_audit_creation_date 2024-03-06
_audit_creation_method
;
Olex2 1.2-ac3
(compiled 2017.08.10 svn.r3458 for OlexSys, GUI svn.r5381)
;
_audit_update_record
;
2024-05-18 deposited with the CCDC.	2025-04-08 downloaded from the CCDC.
;
_cell_angle_alpha 90
_cell_angle_beta 90
_cell_angle_gamma 90
_cell_formula_units_Z 8
_cell_length_a 8.6457(7)
_cell_length_b 18.9325(15)
_cell_length_c 26.532(2)
_cell_measurement_reflns_used 9381
_cell_measurement_temperature 100(2)
_cell_measurement_theta_max 22.339
_cell_measurement_theta_min 2.284
_cell_volume 4342.9(6)
_computing_cell_refinement 'SAINT V8.40B (?, 2016)'
_computing_data_reduction 'SAINT V8.40B (?, 2016)'
_computing_molecular_graphics 'Olex2 (Dolomanov et al., 2009)'
_computing_publication_material 'Olex2 (Dolomanov et al., 2009)'
_computing_structure_refinement 'XL (Sheldrick, 2008)'
_computing_structure_solution 'XT (Sheldrick, 2015)'
_diffrn_ambient_temperature 100.0
_diffrn_measured_fraction_theta_full 0.999
_diffrn_measured_fraction_theta_max 0.997
_diffrn_measurement_device_type 'Bruker APEX-II CCD'
_diffrn_measurement_method '\f and \w scans'
_diffrn_radiation_type MoK\a
_diffrn_radiation_wavelength 0.71073
_diffrn_reflns_av_R_equivalents 0.0688
_diffrn_reflns_av_unetI/netI 0.0313
_diffrn_reflns_Laue_measured_fraction_full 0.999
_diffrn_reflns_Laue_measured_fraction_max 0.997
_diffrn_reflns_limit_h_max 10
_diffrn_reflns_limit_h_min -10
_diffrn_reflns_limit_k_max 22
_diffrn_reflns_limit_k_min -22
_diffrn_reflns_limit_l_max 31
_diffrn_reflns_limit_l_min -31
_diffrn_reflns_number 66372
_diffrn_reflns_point_group_measured_fraction_full 0.999
_diffrn_reflns_point_group_measured_fraction_max 0.997
_diffrn_reflns_theta_full 25.242
_diffrn_reflns_theta_max 25.421
_diffrn_reflns_theta_min 2.151
_exptl_absorpt_coefficient_mu 0.085
_exptl_absorpt_correction_T_max 0.7452
_exptl_absorpt_correction_T_min 0.7047
_exptl_absorpt_correction_type multi-scan
_exptl_absorpt_process_details
'SADABS-2016/2 (Bruker,2016/2) was used for absorption correction. wR2(int) was 0.0884 before and 0.0662 after correction. The Ratio of minimum to maximum transmission is 0.9457. The \l/2 correction factor is Not present.'
_exptl_crystal_colour 'clear orangish yellow'
_exptl_crystal_colour_lustre clear
_exptl_crystal_colour_modifier orangish
_exptl_crystal_colour_primary yellow
_exptl_crystal_density_diffrn 1.335
_exptl_crystal_description block
_exptl_crystal_F_000 1840
_exptl_crystal_size_max 0.135
_exptl_crystal_size_mid 0.079
_exptl_crystal_size_min 0.023
_refine_diff_density_max 0.202
_refine_diff_density_min -0.200
_refine_diff_density_rms 0.042
_refine_ls_extinction_method none
_refine_ls_goodness_of_fit_ref 1.063
_refine_ls_hydrogen_treatment mixed
_refine_ls_matrix_type full
_refine_ls_number_parameters 302
_refine_ls_number_reflns 4003
_refine_ls_number_restraints 0
_refine_ls_restrained_S_all 1.063
_refine_ls_R_factor_all 0.0518
_refine_ls_R_factor_gt 0.0373
_refine_ls_shift/su_max 0.001
_refine_ls_shift/su_mean 0.000
_refine_ls_structure_factor_coef Fsqd
_refine_ls_weighting_details 'w=1/[\s^2^(Fo^2^)+(0.0333P)^2^+1.8323P] where P=(Fo^2^+2Fc^2^)/3'
_refine_ls_weighting_scheme calc
_refine_ls_wR_factor_gt 0.0827
_refine_ls_wR_factor_ref 0.0923
_reflns_Friedel_coverage 0.000
_reflns_number_gt 3210
_reflns_number_total 4003
_reflns_threshold_expression 'I > 2\s(I)'
_cod_data_source_file d4dt03244f2.cif
_cod_data_source_block kg_pk_136_0158_0m_a
_cod_depositor_comments 'Adding full bibliography for 7718518--7718519.cif.'
_cod_database_code 7718519
_shelx_shelxl_version_number 2019/1
_shelx_space_group_comment
;
The symmetry employed for this shelxl refinement is uniquely defined
by the following loop, which should always be used as a source of
symmetry information in preference to the above space-group names.
They are only intended as comments.
;
_shelx_estimated_absorpt_t_max 0.998
_shelx_estimated_absorpt_t_min 0.989
_olex2_refinement_description
;
1. Fixed Uiso
 At 1.2 times of:
  All C(H) groups, All C(H,H) groups
2.a Secondary CH2 refined with riding coordinates:
 C14(H14A,H14B), C15(H15A,H15B), C21(H21A,H21B)
2.b Aromatic/amide H refined with riding coordinates:
 C2(H2), C3(H3A), C4(H4), C5(H5), C8(H8), C9(H9), C10(H10), C11(H11), C12(H12),
  C17(H17), C18(H18), C19(H19), C20(H20), C23(H23), C24(H24), C25(H25), C26(H26)
;
_olex2_submission_special_instructions 'No special instructions were received'

loop_
_space_group_symop_operation_xyz
'x, y, z'
'-x+1/2, -y, z+1/2'
'-x, y+1/2, -z+1/2'
'x+1/2, -y+1/2, -z'
'-x, -y, -z'
'x-1/2, y, -z-1/2'
'x, -y-1/2, z-1/2'
'-x-1/2, y-1/2, z'

loop_
_atom_site_label
_atom_site_type_symbol
_atom_site_fract_x
_atom_site_fract_y
_atom_site_fract_z
_atom_site_U_iso_or_equiv
_atom_site_adp_type
_atom_site_occupancy
_atom_site_site_symmetry_order
_atom_site_calc_flag
_atom_site_refinement_flags_posn
_atom_site_refinement_flags_adp
_atom_site_refinement_flags_occupancy
_atom_site_disorder_assembly
_atom_site_disorder_group
O1 O -0.01810(12) 0.71533(5) 0.61682(4) 0.0263(3) Uani 1 1 d . . . . .
N1 N 0.33731(14) 0.56898(6) 0.71655(5) 0.0215(3) Uani 1 1 d . . . . .
N2 N 0.41791(14) 0.53267(6) 0.74658(5) 0.0221(3) Uani 1 1 d . . . . .
N3 N 0.15835(14) 0.64186(7) 0.65499(5) 0.0209(3) Uani 1 1 d . . . . .
N4 N 0.18198(14) 0.56229(6) 0.57094(5) 0.0212(3) Uani 1 1 d . . . . .
N5 N 0.52758(15) 0.57790(7) 0.56007(5) 0.0264(3) Uani 1 1 d . . . . .
N6 N -0.00742(15) 0.39068(7) 0.57234(5) 0.0277(3) Uani 1 1 d . . . . .
C1 C 0.24346(16) 0.62132(7) 0.73963(5) 0.0193(3) Uani 1 1 d . . . . .
C2 C 0.24132(17) 0.63664(8) 0.79088(6) 0.0220(3) Uani 1 1 d . . . . .
H2 H 0.302570 0.609635 0.813520 0.026 Uiso 1 1 calc R . . . .
C3 C 0.15056(17) 0.69090(8) 0.80894(6) 0.0241(3) Uani 1 1 d . . . . .
H3A H 0.147950 0.700860 0.844021 0.029 Uiso 1 1 calc R . . . .
C4 C 0.06319(17) 0.73086(8) 0.77573(6) 0.0231(3) Uani 1 1 d . . . . .
H4 H 0.002062 0.768619 0.788346 0.028 Uiso 1 1 calc R . . . .
C5 C 0.06320(17) 0.71682(8) 0.72442(6) 0.0212(3) Uani 1 1 d . . . . .
H5 H 0.003264 0.744851 0.702043 0.025 Uiso 1 1 calc R . . . .
C6 C 0.15215(16) 0.66114(7) 0.70612(5) 0.0191(3) Uani 1 1 d . . . . .
C7 C 0.51651(16) 0.48357(8) 0.72136(6) 0.0209(3) Uani 1 1 d . . . . .
C8 C 0.56081(17) 0.49021(8) 0.67101(6) 0.0237(3) Uani 1 1 d . . . . .
H8 H 0.523525 0.528420 0.651237 0.028 Uiso 1 1 calc R . . . .
C9 C 0.65923(18) 0.44082(8) 0.65019(6) 0.0275(4) Uani 1 1 d . . . . .
H9 H 0.689959 0.445194 0.615958 0.033 Uiso 1 1 calc R . . . .
C10 C 0.71362(18) 0.38485(8) 0.67884(6) 0.0284(4) Uani 1 1 d . . . . .
H10 H 0.779611 0.350493 0.664061 0.034 Uiso 1 1 calc R . . . .
C11 C 0.67174(18) 0.37911(8) 0.72893(6) 0.0276(4) Uani 1 1 d . . . . .
H11 H 0.709924 0.340995 0.748611 0.033 Uiso 1 1 calc R . . . .
C12 C 0.57442(17) 0.42860(8) 0.75056(6) 0.0246(3) Uani 1 1 d . . . . .
H12 H 0.547334 0.425044 0.785171 0.029 Uiso 1 1 calc R . . . .
C13 C 0.07777(16) 0.66783(7) 0.61520(5) 0.0201(3) Uani 1 1 d . . . . .
C14 C 0.12454(18) 0.63447(8) 0.56553(6) 0.0226(3) Uani 1 1 d . . . . .
H14A H 0.034097 0.634221 0.542650 0.027 Uiso 1 1 calc R . . . .
H14B H 0.206000 0.663794 0.549726 0.027 Uiso 1 1 calc R . . . .
C15 C 0.27836(17) 0.54118(8) 0.52743(6) 0.0249(4) Uani 1 1 d . . . . .
H15A H 0.217124 0.545845 0.496078 0.030 Uiso 1 1 calc R . . . .
H15B H 0.308355 0.490975 0.531095 0.030 Uiso 1 1 calc R . . . .
C16 C 0.42188(17) 0.58586(8) 0.52337(5) 0.0224(3) Uani 1 1 d . . . . .
C17 C 0.65432(19) 0.61836(9) 0.55759(6) 0.0297(4) Uani 1 1 d . . . . .
H17 H 0.729766 0.613302 0.583368 0.036 Uiso 1 1 calc R . . . .
C18 C 0.68226(19) 0.66703(9) 0.51985(7) 0.0323(4) Uani 1 1 d . . . . .
H18 H 0.774163 0.694534 0.519735 0.039 Uiso 1 1 calc R . . . .
C19 C 0.5731(2) 0.67454(8) 0.48241(6) 0.0319(4) Uani 1 1 d . . . . .
H19 H 0.588163 0.707507 0.455864 0.038 Uiso 1 1 calc R . . . .
C20 C 0.44146(19) 0.63340(8) 0.48410(6) 0.0272(4) Uani 1 1 d . . . . .
H20 H 0.364896 0.637593 0.458595 0.033 Uiso 1 1 calc R . . . .
C21 C 0.04844(17) 0.51486(8) 0.57696(6) 0.0239(3) Uani 1 1 d . . . . .
H21A H -0.011389 0.514699 0.545146 0.029 Uiso 1 1 calc R . . . .
H21B H -0.019493 0.534048 0.603694 0.029 Uiso 1 1 calc R . . . .
C22 C 0.08962(17) 0.43988(8) 0.59018(5) 0.0219(3) Uani 1 1 d . . . . .
C23 C 0.0202(2) 0.32346(8) 0.58565(7) 0.0339(4) Uani 1 1 d . . . . .
H23 H -0.048206 0.287999 0.573631 0.041 Uiso 1 1 calc R . . . .
C24 C 0.1423(2) 0.30287(9) 0.61580(6) 0.0348(4) Uani 1 1 d . . . . .
H24 H 0.156821 0.254625 0.624414 0.042 Uiso 1 1 calc R . . . .
C25 C 0.2427(2) 0.35408(9) 0.63312(6) 0.0345(4) Uani 1 1 d . . . . .
H25 H 0.328860 0.341666 0.653493 0.041 Uiso 1 1 calc R . . . .
C26 C 0.21568(19) 0.42357(9) 0.62034(6) 0.0292(4) Uani 1 1 d . . . . .
H26 H 0.282595 0.459834 0.632046 0.035 Uiso 1 1 calc R . . . .
H3 H 0.222(2) 0.6061(9) 0.6478(6) 0.036(5) Uiso 1 1 d . . . . .

loop_
_atom_site_aniso_label
_atom_site_aniso_U_11
_atom_site_aniso_U_22
_atom_site_aniso_U_33
_atom_site_aniso_U_23
_atom_site_aniso_U_13
_atom_site_aniso_U_12
O1 0.0273(6) 0.0255(6) 0.0262(6) 0.0008(5) -0.0003(5) 0.0065(5)
N1 0.0190(6) 0.0181(6) 0.0274(7) 0.0010(5) -0.0014(5) -0.0015(5)
N2 0.0192(6) 0.0196(6) 0.0275(7) 0.0018(6) -0.0020(6) -0.0011(5)
N3 0.0221(7) 0.0193(7) 0.0214(7) -0.0014(5) -0.0001(5) 0.0028(6)
N4 0.0217(6) 0.0186(6) 0.0232(7) -0.0022(5) 0.0012(5) -0.0007(5)
N5 0.0257(7) 0.0294(7) 0.0242(7) 0.0004(6) 0.0008(6) 0.0024(6)
N6 0.0316(7) 0.0230(7) 0.0285(7) -0.0029(6) 0.0032(6) -0.0029(6)
C1 0.0161(7) 0.0165(7) 0.0254(8) -0.0004(6) 0.0014(6) -0.0037(6)
C2 0.0214(8) 0.0213(8) 0.0234(8) 0.0026(6) -0.0022(6) -0.0040(6)
C3 0.0252(8) 0.0252(8) 0.0219(8) -0.0025(6) 0.0023(7) -0.0036(7)
C4 0.0220(8) 0.0198(8) 0.0275(9) -0.0035(6) 0.0048(7) -0.0023(6)
C5 0.0205(8) 0.0185(7) 0.0247(8) 0.0012(6) -0.0002(6) -0.0017(6)
C6 0.0184(7) 0.0175(7) 0.0214(8) -0.0001(6) 0.0005(6) -0.0046(6)
C7 0.0161(7) 0.0193(8) 0.0274(8) -0.0023(6) -0.0028(6) -0.0022(6)
C8 0.0233(8) 0.0217(8) 0.0260(8) 0.0024(6) -0.0043(6) -0.0009(7)
C9 0.0282(8) 0.0283(9) 0.0262(9) -0.0039(7) -0.0002(7) -0.0005(7)
C10 0.0246(8) 0.0234(8) 0.0372(10) -0.0046(7) 0.0018(7) 0.0022(7)
C11 0.0245(8) 0.0223(8) 0.0361(10) 0.0059(7) -0.0020(7) 0.0011(7)
C12 0.0218(8) 0.0249(8) 0.0269(8) 0.0035(7) 0.0008(7) -0.0016(7)
C13 0.0194(7) 0.0175(7) 0.0234(8) 0.0021(6) 0.0006(6) -0.0024(6)
C14 0.0242(8) 0.0206(8) 0.0228(8) 0.0003(6) -0.0005(6) 0.0000(6)
C15 0.0280(8) 0.0248(8) 0.0221(8) -0.0037(6) 0.0005(7) 0.0006(7)
C16 0.0257(8) 0.0221(8) 0.0194(8) -0.0039(6) 0.0019(6) 0.0039(6)
C17 0.0245(9) 0.0345(9) 0.0300(9) -0.0057(7) -0.0008(7) 0.0024(7)
C18 0.0273(9) 0.0282(9) 0.0415(10) -0.0044(8) 0.0097(8) -0.0006(7)
C19 0.0395(10) 0.0256(9) 0.0305(9) 0.0038(7) 0.0128(8) 0.0025(8)
C20 0.0335(9) 0.0279(9) 0.0204(8) -0.0009(7) 0.0017(7) 0.0061(7)
C21 0.0213(8) 0.0233(8) 0.0272(9) -0.0011(7) -0.0019(6) -0.0001(6)
C22 0.0240(8) 0.0212(8) 0.0205(8) -0.0028(6) 0.0037(6) -0.0014(6)
C23 0.0403(10) 0.0221(9) 0.0391(10) -0.0022(7) 0.0119(8) -0.0053(8)
C24 0.0443(10) 0.0238(9) 0.0363(10) 0.0088(7) 0.0191(8) 0.0095(8)
C25 0.0359(10) 0.0364(10) 0.0313(10) 0.0082(8) 0.0049(8) 0.0102(8)
C26 0.0287(9) 0.0303(9) 0.0286(9) 0.0003(7) -0.0001(7) 0.0028(7)

loop_
_atom_type_symbol
_atom_type_description
_atom_type_scat_dispersion_real
_atom_type_scat_dispersion_imag
_atom_type_scat_source
C C 0.0033 0.0016 'International Tables Vol C Tables 4.2.6.8 and 6.1.1.4'
H H 0.0000 0.0000 'International Tables Vol C Tables 4.2.6.8 and 6.1.1.4'
N N 0.0061 0.0033 'International Tables Vol C Tables 4.2.6.8 and 6.1.1.4'
O O 0.0106 0.0060 'International Tables Vol C Tables 4.2.6.8 and 6.1.1.4'

loop_
_geom_angle_atom_site_label_1
_geom_angle_atom_site_label_2
_geom_angle_atom_site_label_3
_geom_angle
_geom_angle_site_symmetry_1
_geom_angle_site_symmetry_3
_geom_angle_publ_flag
N2 N1 C1 115.05(12) . . ?
N1 N2 C7 112.85(12) . . ?
C13 N3 C6 129.57(13) . . ?
C14 N4 C15 111.58(12) . . ?
C14 N4 C21 108.35(11) . . ?
C21 N4 C15 111.22(11) . . ?
C17 N5 C16 117.19(14) . . ?
C22 N6 C23 117.05(14) . . ?
C2 C1 N1 125.10(13) . . ?
C2 C1 C6 119.89(13) . . ?
C6 C1 N1 114.95(13) . . ?
C3 C2 C1 120.19(14) . . ?
C2 C3 C4 119.75(14) . . ?
C3 C4 C5 121.31(14) . . ?
C4 C5 C6 119.17(14) . . ?
N3 C6 C1 116.68(13) . . ?
C5 C6 N3 123.65(13) . . ?
C5 C6 C1 119.67(13) . . ?
C8 C7 N2 123.63(13) . . ?
C12 C7 N2 116.17(14) . . ?
C12 C7 C8 120.14(14) . . ?
C9 C8 C7 119.44(14) . . ?
C8 C9 C10 120.51(15) . . ?
C11 C10 C9 119.91(15) . . ?
C10 C11 C12 120.33(15) . . ?
C11 C12 C7 119.63(15) . . ?
O1 C13 N3 125.92(14) . . ?
O1 C13 C14 121.15(13) . . ?
N3 C13 C14 112.85(12) . . ?
N4 C14 C13 113.26(12) . . ?
N4 C15 C16 111.61(12) . . ?
N5 C16 C15 116.47(13) . . ?
N5 C16 C20 122.27(15) . . ?
C20 C16 C15 121.25(14) . . ?
N5 C17 C18 124.08(16) . . ?
C19 C18 C17 118.13(15) . . ?
C18 C19 C20 118.90(15) . . ?
C19 C20 C16 119.44(15) . . ?
N4 C21 C22 114.54(12) . . ?
N6 C22 C21 115.17(13) . . ?
N6 C22 C26 122.75(14) . . ?
C26 C22 C21 122.04(14) . . ?
N6 C23 C24 123.80(16) . . ?
C25 C24 C23 118.39(15) . . ?
C26 C25 C24 118.81(16) . . ?
C25 C26 C22 119.18(16) . . ?

loop_
_geom_bond_atom_site_label_1
_geom_bond_atom_site_label_2
_geom_bond_distance
_geom_bond_site_symmetry_2
_geom_bond_publ_flag
O1 C13 1.2237(17) . ?
N1 N2 1.2622(16) . ?
N1 C1 1.4196(18) . ?
N2 C7 1.4279(18) . ?
N3 C6 1.4057(19) . ?
N3 C13 1.3571(19) . ?
N4 C14 1.4610(18) . ?
N4 C15 1.4788(18) . ?
N4 C21 1.4713(18) . ?
N5 C16 1.3438(19) . ?
N5 C17 1.339(2) . ?
N6 C22 1.3400(19) . ?
N6 C23 1.342(2) . ?
C1 C2 1.391(2) . ?
C1 C6 1.408(2) . ?
C2 C3 1.379(2) . ?
C3 C4 1.385(2) . ?
C4 C5 1.387(2) . ?
C5 C6 1.392(2) . ?
C7 C8 1.395(2) . ?
C7 C12 1.391(2) . ?
C8 C9 1.380(2) . ?
C9 C10 1.386(2) . ?
C10 C11 1.382(2) . ?
C11 C12 1.384(2) . ?
C13 C14 1.516(2) . ?
C15 C16 1.506(2) . ?
C16 C20 1.387(2) . ?
C17 C18 1.382(2) . ?
C18 C19 1.378(2) . ?
C19 C20 1.380(2) . ?
C21 C22 1.505(2) . ?
C22 C26 1.387(2) . ?
C23 C24 1.380(2) . ?
C24 C25 1.380(2) . ?
C25 C26 1.378(2) . ?
